data_7110353
loop_
_publ_author_name
'Crich, David'
'Mataka, Jan'
'Sun, Sanxing'
'Wink, Donald J.'
'Lam, K.-C.'
'Rheingold, Arnold L.'

_publ_section_title
;
 Stereoselective sulfoxidation of \a-mannopyranosyl thioglycosides: the
 exo-anomeric effect in action
;
_journal_issue 24
_journal_name_full 'Chemical Communications'
_journal_page_first 2763
_journal_paper_doi 10.1039/a804126a
_journal_year 1998
_chemical_formula_analytical 'C14 H23 O6 S1'
_chemical_formula_moiety 'C14 H23 O6 S1'
_chemical_formula_structural 'C14 H23 O6 S1'
_chemical_formula_sum 'C14 H23 O6 S'
_chemical_formula_weight 319.4
_chemical_melting_point ?
_chemical_name_common '  Compound 20: Mannosyl diacetonide ethyl sulfone'
_chemical_name_systematic
; 1-Deoxy-2,3;4,6-diisopropylidene-1-thia-
  1-\a-D-mannopyranoside S-Oxide
;
_space_group_IT_number 4
_symmetry_cell_setting monoclinic
_symmetry_space_group_name_Hall 'P 2yb'
_symmetry_space_group_name_H-M 'P 1 21 1'
_atom_sites_solution_hydrogens geom
_atom_sites_solution_primary direct
_atom_sites_solution_secondary difmap
_audit_creation_method SHELXL
_cell_angle_alpha 90.00(9)
_cell_angle_beta 99.73(6)
_cell_angle_gamma 90.00(9)
_cell_formula_units_Z 4
_cell_length_a 11.282(7)
_cell_length_b 9.766(10)
_cell_length_c 15.555(12)
_cell_measurement_reflns_used 25
_cell_measurement_temperature 293
_cell_measurement_theta_max 9.59
_cell_measurement_theta_min 4.51
_cell_volume 1689(2)
_computing_cell_refinement 'CAD-4 MS-DOS control software'
_computing_data_collection 'CAD-4 MS-DOS control software'
_computing_data_reduction xtal_DIFDAT_ABSORB_SORTRF_ADDREF
_computing_molecular_graphics xtal
_computing_publication_material xtal_BONDLA_CIFIO
_computing_structure_refinement xtal_CRYLSQ
_computing_structure_solution 'SHELXS-86 (Sheldrick, 1990)'
_diffrn_ambient_temperature 293
_diffrn_measurement_device 'Enraf-Nonius CAD-4'
_diffrn_measurement_method \w--2\q
_diffrn_radiation_monochromator graphite
_diffrn_radiation_source 'fine-focus sealed tube'
_diffrn_radiation_type MoK\a
_diffrn_radiation_wavelength 0.71073
_diffrn_reflns_av_R_equivalents 0.0398
_diffrn_reflns_av_sigmaI/netI 0.0779
_diffrn_reflns_limit_h_max 10
_diffrn_reflns_limit_h_min 0
_diffrn_reflns_limit_k_max 9
_diffrn_reflns_limit_k_min -9
_diffrn_reflns_limit_l_max 14
_diffrn_reflns_limit_l_min -15
_diffrn_reflns_number 3371
_diffrn_reflns_theta_max 20.10
_diffrn_reflns_theta_min 1.33
_diffrn_standards_decay_% 10.5
_diffrn_standards_interval_time 600
_diffrn_standards_number 3
_exptl_absorpt_coefficient_mu 0.214
_exptl_absorpt_process_details none
_exptl_crystal_colour colorless
_exptl_crystal_density_diffrn 1.323
_exptl_crystal_density_meas ?
_exptl_crystal_description block
_exptl_crystal_F_000 684
_exptl_crystal_size_max 0.40
_exptl_crystal_size_mid 0.30
_exptl_crystal_size_min 0.20
_refine_diff_density_max 0.261
_refine_diff_density_min -0.160
_refine_diff_density_rms 0.038
_refine_ls_abs_structure_details 'Flack H D (1983), Acta Cryst. A39, 876-881'
_refine_ls_abs_structure_Flack 0.46(15)
_refine_ls_extinction_coef 0.0031(9)
_refine_ls_extinction_expression Fc^*^=kFc[1+0.001xFc^2^\l^3^/sin(2\q)]^-1/4^
_refine_ls_extinction_method SHELXL
_refine_ls_goodness_of_fit_all 1.032
_refine_ls_goodness_of_fit_obs 1.131
_refine_ls_matrix_type full
_refine_ls_number_parameters 380
_refine_ls_number_reflns 3163
_refine_ls_number_restraints 1
_refine_ls_restrained_S_all 1.032
_refine_ls_restrained_S_obs 1.131
_refine_ls_R_factor_all 0.0830
_refine_ls_R_factor_obs 0.0412
_refine_ls_shift/esd_max 0.004
_refine_ls_shift/esd_mean 0.001
_refine_ls_structure_factor_coef Fsqd
_refine_ls_weighting_details 'w=1/[\s^2^(Fo^2^)+(0.0582P)^2^+0.0000P] where P=(Fo^2^+2Fc^2^)/3'
_refine_ls_weighting_scheme calc
_refine_ls_wR_factor_all 0.1214
_refine_ls_wR_factor_obs 0.0984
_reflns_number_observed 1884
_reflns_number_total 3163
_reflns_observed_criterion >2sigma(I)
_cod_data_source_file 804126asup1.cif
_cod_data_source_block DWDC6
_cod_depositor_comments
;
The following automatic conversions were performed:

'_chemical_melting_point' value 'not measured' was changed to '?' -
the value is undefined or not given.

Automatic conversion script
Id: cif_fix_values 1891 2012-01-12 08:04:46Z andrius 

The following automatic conversions were performed:

'_exptl_crystal_density_meas' value 'none' was changed to '?' - the
value is perceived as not measured.

Automatic conversion script
Id: cif_fix_values 3008 2015-01-20 13:52:24Z robertas 

The following automatic conversions were performed:

'_refine_ls_weighting_scheme' value 'calc
w=1/[\s^2^(Fo^2^)+(0.0582P)^2^+0.0000P] where P=(Fo^2^+2Fc^2^)/3' was
changed to 'calc'. New tag '_refine_ls_weighting_details' was
created. The value of the new tag was set to
'w=1/[\s^2^(Fo^2^)+(0.0582P)^2^+0.0000P] where P=(Fo^2^+2Fc^2^)/3'.

Automatic conversion script
Id: cif_fix_values 3143 2015-03-26 13:38:13Z robertas 
;
_cod_original_sg_symbol_Hall p_2yb
_cod_original_sg_symbol_H-M p_1_21_1
_cod_original_formula_sum 'C14 H23 O6 S1'
_cod_database_code 7110353
_exptl_adsorpt_correction_type none

loop_
_symmetry_equiv_pos_as_xyz
+x,+y,+z
-x,1/2+y,-z

loop_
_atom_site_aniso_label
_atom_site_aniso_U_11
_atom_site_aniso_U_22
_atom_site_aniso_U_33
_atom_site_aniso_U_23
_atom_site_aniso_U_13
_atom_site_aniso_U_12
S1 0.092(2) 0.0692(15) 0.0539(12) 0.0058(12) -0.0006(11) -0.0137(13)
C1' 0.133(8) 0.074(7) 0.051(5) -0.001(5) 0.011(5) -0.026(6)
C2' 0.105(7) 0.121(10) 0.093(7) 0.015(6) 0.034(6) 0.009(6)
O1' 0.096(4) 0.132(5) 0.063(3) 0.008(4) -0.006(3) -0.044(4)
C1 0.053(5) 0.048(5) 0.059(5) 0.015(4) -0.010(4) -0.007(4)
C2 0.055(5) 0.055(6) 0.059(4) 0.006(4) 0.004(4) 0.004(4)
C3 0.061(5) 0.049(5) 0.052(5) -0.002(4) 0.014(4) 0.000(4)
C4 0.059(5) 0.044(5) 0.040(4) 0.009(3) 0.004(3) 0.007(4)
C5 0.047(5) 0.065(5) 0.047(4) 0.026(4) 0.003(4) 0.014(4)
C6 0.065(6) 0.093(7) 0.050(5) 0.008(5) 0.018(4) 0.001(5)
C10 0.060(6) 0.073(6) 0.074(6) 0.003(6) 0.014(5) -0.008(5)
C11 0.064(6) 0.105(8) 0.115(8) 0.038(6) 0.000(5) 0.022(6)
C12 0.086(7) 0.130(9) 0.073(6) 0.002(6) -0.004(5) -0.008(6)
C13 0.068(6) 0.059(6) 0.060(5) 0.005(5) 0.008(4) 0.008(5)
C14 0.101(7) 0.091(7) 0.086(7) -0.028(6) 0.018(5) 0.008(6)
C15 0.064(6) 0.122(9) 0.109(7) 0.005(6) 0.036(5) -0.008(6)
O2 0.068(4) 0.059(4) 0.076(4) 0.010(3) 0.018(3) 0.019(3)
O3 0.064(3) 0.061(4) 0.056(3) 0.009(3) 0.018(3) 0.006(3)
O4 0.056(3) 0.069(4) 0.060(3) 0.014(3) 0.005(3) 0.012(3)
O5 0.071(4) 0.051(3) 0.049(3) 0.012(3) 0.004(3) -0.005(3)
O6 0.050(3) 0.104(5) 0.068(3) 0.015(3) 0.012(3) 0.013(3)
S21 0.113(2) 0.102(2) 0.0490(12) 0.0019(14) 0.0156(12) 0.010(2)
C21' 0.108(8) 0.097(8) 0.081(7) 0.013(5) 0.013(6) 0.008(6)
C22' 0.129(9) 0.219(13) 0.063(7) 0.055(7) 0.003(6) 0.039(9)
O21' 0.162(6) 0.272(10) 0.057(4) 0.025(5) 0.050(4) 0.115(7)
C21 0.067(5) 0.050(6) 0.058(5) 0.003(4) 0.015(4) -0.007(4)
C22 0.058(5) 0.067(6) 0.058(5) -0.007(5) 0.014(5) -0.016(5)
C23 0.052(5) 0.049(5) 0.061(5) -0.001(4) 0.005(5) -0.009(4)
C24 0.039(4) 0.048(5) 0.044(4) -0.010(4) 0.006(4) 0.002(4)
C25 0.050(4) 0.049(5) 0.064(4) 0.013(4) 0.020(4) 0.009(5)
C26 0.056(5) 0.058(5) 0.073(5) 0.012(5) 0.003(4) 0.009(5)
C30 0.042(5) 0.066(6) 0.066(6) -0.004(5) 0.001(5) 0.001(5)
C31 0.051(5) 0.099(7) 0.108(7) 0.014(5) 0.031(5) -0.005(5)
C32 0.073(5) 0.071(6) 0.067(6) -0.002(5) 0.028(4) 0.018(5)
C33 0.050(6) 0.071(7) 0.072(6) 0.013(5) 0.008(4) -0.009(5)
C34 0.058(6) 0.139(9) 0.137(9) 0.014(8) 0.034(6) 0.023(6)
C35 0.139(9) 0.132(9) 0.063(7) 0.009(6) -0.005(6) 0.001(7)
O22 0.062(3) 0.068(4) 0.068(3) 0.006(3) 0.004(3) -0.016(3)
O23 0.052(3) 0.070(4) 0.081(4) 0.018(3) 0.013(3) 0.001(3)
O24 0.039(3) 0.054(3) 0.063(3) 0.003(3) 0.017(3) -0.003(3)
O25 0.074(3) 0.056(4) 0.057(3) 0.002(3) 0.020(3) -0.001(3)
O26 0.047(3) 0.078(4) 0.072(3) 0.015(3) 0.009(3) 0.016(3)

loop_
_atom_site_label
_atom_site_type_symbol
_atom_site_fract_x
_atom_site_fract_y
_atom_site_fract_z
_atom_site_U_iso_or_equiv
_atom_site_thermal_displace_type
_atom_site_occupancy
_atom_site_calc_flag
_atom_site_refinement_flags
S1 S 0.6128(2) 0.3795(2) 1.12454(12) 0.0734(7) Uani 1 d .
C1' C 0.5456(8) 0.2702(9) 1.1971(5) 0.086(3) Uani 1 d .
H1'1 H 0.4650(8) 0.2447(9) 1.1695(5) 0.104 Uiso 1 calc R
H1'2 H 0.5927(8) 0.1871(9) 1.2087(5) 0.104 Uiso 1 calc R
C2' C 0.5403(8) 0.3425(11) 1.2807(6) 0.104(3) Uani 1 d .
H2'1 H 0.5045(8) 0.2835(11) 1.3185(6) 0.156 Uiso 1 calc R
H2'2 H 0.4927(8) 0.4240(11) 1.2691(6) 0.156 Uiso 1 calc R
H2'3 H 0.6202(8) 0.3666(11) 1.3083(6) 0.156 Uiso 1 calc R
O1' O 0.7463(5) 0.3889(7) 1.1568(3) 0.099(2) Uani 1 d .
C1 C 0.6026(6) 0.2601(7) 1.0308(4) 0.056(2) Uani 1 d .
H1 H 0.6567(6) 0.1829(7) 1.0486(4) 0.067 Uiso 1 calc R
C2 C 0.6466(6) 0.3329(8) 0.9557(4) 0.057(2) Uani 1 d .
H2 H 0.7122(6) 0.3949(8) 0.9796(4) 0.068 Uiso 1 calc R
C3 C 0.5550(6) 0.4119(7) 0.8927(4) 0.053(2) Uani 1 d .
H3 H 0.5467(6) 0.5053(7) 0.9139(4) 0.064 Uiso 1 calc R
C4 C 0.4326(6) 0.3379(7) 0.8784(4) 0.048(2) Uani 1 d .
H4 H 0.4369(6) 0.2533(7) 0.8452(4) 0.058 Uiso 1 calc R
C5 C 0.3980(6) 0.3067(8) 0.9661(4) 0.054(2) Uani 1 d .
C6 C 0.2753(7) 0.2378(9) 0.9502(5) 0.069(2) Uani 1 d .
H6A H 0.2782(7) 0.1537(9) 0.9175(5) 0.082 Uiso 1 calc R
H6B H 0.2500(7) 0.2162(9) 1.0052(5) 0.082 Uiso 1 calc R
C10 C 0.2239(7) 0.3706(10) 0.8202(5) 0.069(2) Uani 1 d .
C11 C 0.1405(7) 0.4907(9) 0.7892(6) 0.096(3) Uani 1 d .
H11A H 0.1559(7) 0.5221(9) 0.7337(6) 0.145 Uiso 1 calc R
H11B H 0.1550(7) 0.5640(9) 0.8309(6) 0.145 Uiso 1 calc R
H11C H 0.0584(7) 0.4615(9) 0.7837(6) 0.145 Uiso 1 calc R
C12 C 0.2107(8) 0.2561(11) 0.7549(5) 0.098(3) Uani 1 d .
H12A H 0.2325(8) 0.2882(11) 0.7014(5) 0.148 Uiso 1 calc R
H12B H 0.1288(8) 0.2251(11) 0.7442(5) 0.148 Uiso 1 calc R
H12C H 0.2625(8) 0.1817(11) 0.7773(5) 0.148 Uiso 1 calc R
C13 C 0.6922(7) 0.3045(9) 0.8183(5) 0.063(2) Uani 1 d .
C14 C 0.6536(8) 0.2048(9) 0.7456(6) 0.092(3) Uani 1 d .
H14A H 0.7114(8) 0.1320(9) 0.7488(6) 0.138 Uiso 1 calc R
H14B H 0.6483(8) 0.2509(9) 0.6906(6) 0.138 Uiso 1 calc R
H14C H 0.5764(8) 0.1675(9) 0.7509(6) 0.138 Uiso 1 calc R
C15 C 0.8145(7) 0.3659(10) 0.8151(6) 0.096(3) Uani 1 d .
H15A H 0.8731(7) 0.2941(10) 0.8179(6) 0.144 Uiso 1 calc R
H15B H 0.8363(7) 0.4267(10) 0.8637(6) 0.144 Uiso 1 calc R
H15C H 0.8117(7) 0.4160(10) 0.7617(6) 0.144 Uiso 1 calc R
O2 O 0.6906(4) 0.2362(5) 0.9000(4) 0.0667(15) Uani 1 d .
O3 O 0.6066(4) 0.4133(5) 0.8140(3) 0.0594(14) Uani 1 d .
O4 O 0.3428(4) 0.4274(5) 0.8330(3) 0.0620(15) Uani 1 d .
O5 O 0.4836(4) 0.2076(5) 1.0087(3) 0.0577(13) Uani 1 d .
O6 O 0.1937(4) 0.3328(6) 0.9016(3) 0.074(2) Uani 1 d .
S21 S 1.0952(2) 0.3063(3) 0.17120(13) 0.0876(8) Uani 1 d .
C21' C 1.0455(9) 0.4722(10) 0.1373(6) 0.095(3) Uani 1 d .
H21A H 0.9793(9) 0.4977(10) 0.1665(6) 0.115 Uiso 1 calc R
H21B H 1.1104(9) 0.5368(10) 0.1549(6) 0.115 Uiso 1 calc R
C22' C 1.0051(10) 0.4823(13) 0.0403(5) 0.138(5) Uani 1 d .
H22A H 0.9791(10) 0.5741(13) 0.0253(5) 0.208 Uiso 1 calc R
H22B H 0.9396(10) 0.4200(13) 0.0227(5) 0.208 Uiso 1 calc R
H22C H 1.0708(10) 0.4591(13) 0.0111(5) 0.208 Uiso 1 calc R
O21' O 1.2087(6) 0.2768(10) 0.1364(3) 0.160(4) Uani 1 d .
C21 C 1.1525(7) 0.3485(7) 0.2879(4) 0.058(2) Uani 1 d .
H21 H 1.2167(7) 0.4164(7) 0.2889(4) 0.069 Uiso 1 calc R
C22 C 1.2095(6) 0.2188(9) 0.3297(5) 0.061(2) Uani 1 d .
H22 H 1.2431(6) 0.1647(9) 0.2865(5) 0.073 Uiso 1 calc R
C23 C 1.1298(6) 0.1298(8) 0.3753(5) 0.055(2) Uani 1 d .
H23 H 1.0881(6) 0.0637(8) 0.3334(5) 0.066 Uiso 1 calc R
C24 C 1.0379(6) 0.2110(7) 0.4134(4) 0.044(2) Uani 1 d .
H24 H 1.0789(6) 0.2619(7) 0.4641(4) 0.053 Uiso 1 calc R
C25 C 0.9755(6) 0.3120(8) 0.3471(4) 0.053(2) Uani 1 d .
C26 C 0.8819(7) 0.3857(9) 0.3891(5) 0.063(2) Uani 1 d .
H26A H 0.9212(7) 0.4393(9) 0.4382(5) 0.076 Uiso 1 calc R
H26B H 0.8363(7) 0.4477(9) 0.3472(5) 0.076 Uiso 1 calc R
C30 C 0.8592(6) 0.1901(8) 0.4761(5) 0.059(2) Uani 1 d .
C31 C 0.7664(7) 0.0843(9) 0.4834(6) 0.084(3) Uani 1 d .
H31A H 0.8008(7) 0.0139(9) 0.5230(6) 0.125 Uiso 1 calc R
H31B H 0.7385(7) 0.0451(9) 0.4271(6) 0.125 Uiso 1 calc R
H31C H 0.7001(7) 0.1259(9) 0.5051(6) 0.125 Uiso 1 calc R
C32 C 0.9108(7) 0.2506(8) 0.5658(4) 0.069(2) Uani 1 d .
H32A H 0.9479(7) 0.1792(8) 0.6034(4) 0.103 Uiso 1 calc R
H32B H 0.8471(7) 0.2914(8) 0.5908(4) 0.103 Uiso 1 calc R
H32C H 0.9696(7) 0.3191(8) 0.5592(4) 0.103 Uiso 1 calc R
C33 C 1.3237(7) 0.1326(9) 0.4524(5) 0.065(2) Uani 1 d .
C34 C 1.4192(7) 0.0411(10) 0.4236(6) 0.109(3) Uani 1 d .
H34A H 1.4309(7) -0.0385(10) 0.4603(6) 0.164 Uiso 1 calc R
H34B H 1.4935(7) 0.0907(10) 0.4282(6) 0.164 Uiso 1 calc R
H34C H 1.3934(7) 0.0134(10) 0.3642(6) 0.164 Uiso 1 calc R
C35 C 1.3555(9) 0.1744(11) 0.5473(6) 0.114(4) Uani 1 d .
H35A H 1.3706(9) 0.0940(11) 0.5830(6) 0.171 Uiso 1 calc R
H35B H 1.2900(9) 0.2249(11) 0.5639(6) 0.171 Uiso 1 calc R
H35C H 1.4263(9) 0.2307(11) 0.5551(6) 0.171 Uiso 1 calc R
O22 O 1.3017(4) 0.2526(5) 0.4009(3) 0.0669(15) Uani 1 d .
O23 O 1.2117(4) 0.0581(5) 0.4392(3) 0.0673(15) Uani 1 d .
O24 O 0.9529(4) 0.1202(4) 0.4413(3) 0.0509(13) Uani 1 d .
O25 O 1.0634(5) 0.4075(5) 0.3288(3) 0.0614(13) Uani 1 d .
O26 O 0.8036(4) 0.2894(6) 0.4177(3) 0.0656(14) Uani 1 d .

loop_
_atom_type_symbol
_atom_type_description
_atom_type_scat_dispersion_real
_atom_type_scat_dispersion_imag
_atom_type_scat_source
C C 0.0033 0.0016 'International Tables Vol C Tables 4.2.6.8 and 6.1.1.4'
H H 0.0000 0.0000 'International Tables Vol C Tables 4.2.6.8 and 6.1.1.4'
O O 0.0106 0.0060 'International Tables Vol C Tables 4.2.6.8 and 6.1.1.4'
S S 0.1246 0.1234 'International Tables Vol C Tables 4.2.6.8 and 6.1.1.4'

loop_
_geom_angle_atom_site_label_1
_geom_angle_atom_site_label_2
_geom_angle_atom_site_label_3
_geom_angle
O1' S1 C1' 109.2(4)
O1' S1 C1 103.1(4)
C1' S1 C1 98.2(4)
C2' C1' S1 110.3(6)
O5 C1 C2 113.6(5)
O5 C1 S1 110.3(5)
C2 C1 S1 109.0(5)
O2 C2 C3 102.4(5)
O2 C2 C1 110.5(6)
C3 C2 C1 117.4(6)
O3 C3 C2 103.0(5)
O3 C3 C4 111.3(5)
C2 C3 C4 110.6(6)
O4 C4 C5 107.4(5)
O4 C4 C3 109.1(5)
C5 C4 C3 109.0(5)
O5 C5 C4 107.1(5)
O5 C5 C6 107.3(6)
C4 C5 C6 108.0(5)
O6 C6 C5 106.6(6)
O6 C10 O4 109.8(6)
O6 C10 C12 113.6(7)
O4 C10 C12 111.4(7)
O6 C10 C11 104.7(7)
O4 C10 C11 104.9(7)
C12 C10 C11 111.9(7)
O3 C13 O2 106.1(6)
O3 C13 C14 109.9(6)
O2 C13 C14 108.6(7)
O3 C13 C15 108.4(7)
O2 C13 C15 111.1(6)
C14 C13 C15 112.5(7)
C2 O2 C13 106.7(5)
C13 O3 C3 108.6(5)
C4 O4 C10 113.5(5)
C1 O5 C5 113.5(5)
C10 O6 C6 114.3(6)
O21' S21 C21' 108.4(5)
O21' S21 C21 102.5(4)
C21' S21 C21 97.4(4)
C22' C21' S21 112.7(7)
O25 C21 C22 115.7(6)
O25 C21 S21 112.0(5)
C22 C21 S21 106.6(5)
O22 C22 C23 100.5(6)
O22 C22 C21 110.0(6)
C23 C22 C21 116.0(6)
O23 C23 C24 113.2(6)
O23 C23 C22 104.1(6)
C24 C23 C22 112.7(6)
O24 C24 C23 109.6(5)
O24 C24 C25 110.8(5)
C23 C24 C25 110.3(5)
O25 C25 C24 107.7(5)
O25 C25 C26 109.5(6)
C24 C25 C26 107.1(5)
O26 C26 C25 109.8(7)
O26 C30 O24 111.2(6)
O26 C30 C31 106.6(6)
O24 C30 C31 105.7(6)
O26 C30 C32 112.4(6)
O24 C30 C32 109.5(6)
C31 C30 C32 111.1(7)
O22 C33 O23 105.8(6)
O22 C33 C35 108.6(7)
O23 C33 C35 109.4(7)
O22 C33 C34 112.5(7)
O23 C33 C34 107.9(7)
C35 C33 C34 112.4(7)
C33 O22 C22 106.5(5)
C23 O23 C33 107.5(5)
C24 O24 C30 113.2(5)
C21 O25 C25 113.5(5)
C30 O26 C26 115.4(5)

loop_
_geom_bond_atom_site_label_1
_geom_bond_atom_site_label_2
_geom_bond_distance
S1 O1' 1.508(6)
S1 C1' 1.810(8)
S1 C1 1.855(7)
C1' C2' 1.490(10)
C1 O5 1.424(8)
C1 C2 1.521(9)
C2 O2 1.427(8)
C2 C3 1.510(9)
C3 O3 1.442(7)
C3 C4 1.541(9)
C4 O4 1.431(7)
C4 C5 1.512(8)
C5 O5 1.446(8)
C5 C6 1.521(9)
C6 O6 1.430(8)
C10 O6 1.414(9)
C10 O4 1.434(9)
C10 C12 1.501(11)
C10 C11 1.530(11)
C13 O3 1.430(8)
C13 O2 1.438(8)
C13 C14 1.501(10)
C13 C15 1.513(10)
S21 O21' 1.500(6)
S21 C21' 1.765(9)
S21 C21 1.867(7)
C21' C22' 1.504(11)
C21 O25 1.402(8)
C21 C22 1.516(10)
C22 O22 1.423(8)
C22 C23 1.512(9)
C23 O23 1.422(8)
C23 C24 1.505(9)
C24 O24 1.426(7)
C24 C25 1.512(9)
C25 O25 1.424(8)
C25 C26 1.515(10)
C26 O26 1.413(8)
C30 O26 1.402(8)
C30 O24 1.438(8)
C30 C31 1.489(10)
C30 C32 1.537(9)
C33 O22 1.418(9)
C33 O23 1.442(8)
C33 C35 1.515(11)
C33 C34 1.525(11)
